data_2203633
loop_
_publ_author_name
'Bruno, Giuseppe'
'Rotondo, Archimede'
'Nicol\'o, Francesco'
'Aversa, Maria Chiara'
'Barattucci, Anna'
'Bonaccorsi, Paola'
'Giannetto, Placido'

_publ_section_title
;(8a<i>R</i>,S<i>S</i>)-Dimethyl
 3,5,6,7,8,8a-hexahydro-4-{[(1<i>S</i>)-<i>exo</i>-2-hydroxy-7,7-dimethylbicyclo[2.2.1]heptan-1-yl]methylsulfinyl}-1,2-naphthalenedicarboxylate
;
_journal_issue 5
_journal_name_full 'Acta Crystallographica Section E'
_journal_page_first o733
_journal_page_last o735
_journal_paper_doi 10.1107/S1600536804007366
_journal_volume 60
_journal_year 2004
_chemical_formula_iupac 'C24 H34 O6 S'
_chemical_formula_moiety 'C24 H34 O6 S'
_chemical_formula_sum 'C24 H34 O6 S'
_chemical_formula_weight 450.57
_chemical_name_systematic
;(8aR,SS)-Dimethyl
 3,5,6,7,8,8a-hexahydro-4-{[(1S)-exo-2-hydroxy-7,7-
dimethylbicyclo[2.2.1]heptan-1-yl]methylsulfinyl}-1,2-naphthalenedicarboxylate
;
_space_group_IT_number 1
_symmetry_cell_setting triclinic
_symmetry_space_group_name_Hall 'P 1'
_symmetry_space_group_name_H-M 'P 1'
_audit_creation_method 'WinGX routine CIF_UPDATE'
_cell_angle_alpha 84.539(8)
_cell_angle_beta 74.277(6)
_cell_angle_gamma 78.323(7)
_cell_formula_units_Z 1
_cell_length_a 6.8037(6)
_cell_length_b 7.7391(8)
_cell_length_c 11.9131(9)
_cell_measurement_reflns_used 62
_cell_measurement_temperature 298(2)
_cell_measurement_theta_max 19.97
_cell_measurement_theta_min 5.11
_cell_volume 590.77(9)
_computing_cell_refinement XSCANS
_computing_data_collection 'XSCANS (Siemens, 1989)'
_computing_data_reduction 'XPREPW (Bruker, 1997)'
_computing_molecular_graphics 'XPW (Bruker, 1997) and ORTEP-3 for Windows (Farrugia, 1997)'
_computing_publication_material 'PARST97 (Nardelli, 1995) and WinGX (PC Version 1.6.4.05; Farrugia, 1999)'
_computing_structure_refinement 'SHELXL97 (Sheldrick, 1997)'
_computing_structure_solution 'SIR97 (Altomare et al., 1994)'
_diffrn_measured_fraction_theta_full 1
_diffrn_measured_fraction_theta_max 1
_diffrn_measurement_device_type 'Bruker P4'
_diffrn_measurement_method 2\q/\w
_diffrn_radiation_type MoK\a
_diffrn_radiation_wavelength 0.71073
_diffrn_reflns_av_R_equivalents 0.008
_diffrn_reflns_limit_h_max 1
_diffrn_reflns_limit_h_min -8
_diffrn_reflns_limit_k_max 9
_diffrn_reflns_limit_k_min -9
_diffrn_reflns_limit_l_max 13
_diffrn_reflns_limit_l_min -14
_diffrn_reflns_number 2643
_diffrn_reflns_theta_full 25
_diffrn_reflns_theta_max 25
_diffrn_reflns_theta_min 2.69
_diffrn_standards_decay_% 1
_diffrn_standards_interval_count 197
_diffrn_standards_number 3
_exptl_absorpt_coefficient_mu 0.173
_exptl_absorpt_correction_type none
_exptl_crystal_colour colourless
_exptl_crystal_density_diffrn 1.266
_exptl_crystal_density_method none
_exptl_crystal_description prismatic
_exptl_crystal_F_000 242
_exptl_crystal_size_max 0.46
_exptl_crystal_size_mid 0.32
_exptl_crystal_size_min 0.28
_refine_diff_density_max 0.185
_refine_diff_density_min -0.227
_refine_ls_abs_structure_details 'Flack (1983)'
_refine_ls_abs_structure_Flack 0.05(10)
_refine_ls_extinction_coef 0.019(4)
_refine_ls_extinction_expression Fc^*^=kFc[1+0.001xFc^2^\l^3^/sin(2\q)]^-1/4^
_refine_ls_extinction_method SHELXL
_refine_ls_goodness_of_fit_ref 1.024
_refine_ls_hydrogen_treatment constr
_refine_ls_matrix_type full
_refine_ls_number_parameters 281
_refine_ls_number_reflns 2642
_refine_ls_number_restraints 3
_refine_ls_restrained_S_all 1.023
_refine_ls_R_factor_gt 0.0424
_refine_ls_shift/su_max 0
_refine_ls_structure_factor_coef Fsqd
_refine_ls_weighting_details 'calc w = 1/[\s^2^(Fo^2^)+(0.0439P)^2^+0.1716P] where P = (Fo^2^+2Fc^2^)/3'
_refine_ls_weighting_scheme calc
_refine_ls_wR_factor_ref 0.1005
_reflns_number_gt 2244
_reflns_number_total 2642
_reflns_threshold_expression I>2\s(I)
_cod_data_source_file na6310.cif
_cod_data_source_block I
_cod_depositor_comments
;
The following automatic conversions were performed:
'_symmetry_cell_setting' value 'Triclinic' changed to 'triclinic'
according to '/home/saulius/struct/CIF-dictionaries/cif_core.dic'
dictionary named 'cif_core.dic' version 2.4.1 from 2010-06-29.

Automatic conversion script
Id: cif_fix_enum 1527 2010-12-29 10:47:43Z saulius 

The following automatic conversions were performed:

'_symmetry_cell_setting' value 'Triclinic' changed to 'triclinic'
according to /home/saulius/struct/CIF-dictionaries/cif_core.dic
dictionary named 'cif_core.dic' version 2.4.1 from 2010-06-29.

Automatic conversion script
Id: cif_fix_values 1715 2011-07-08 13:25:40Z adriana 
;
_cod_database_code 2203633
_cod_database_fobs_code 2203633

loop_
_symmetry_equiv_pos_as_xyz
'x, y, z'

loop_
_atom_site_label
_atom_site_fract_x
_atom_site_fract_y
_atom_site_fract_z
_atom_site_U_iso_or_equiv
_atom_site_adp_type
_atom_site_calc_flag
_atom_site_refinement_flags
_atom_site_occupancy
_atom_site_type_symbol
S 0.52964(14) 0.40561(11) 0.67238(8) 0.0474(3) Uani d . 1 S
O1 0.3130(5) 0.4133(4) 0.7488(2) 0.0622(8) Uani d . 1 O
O2 0.9770(7) 0.3049(7) 0.7244(3) 0.1277(19) Uani d . 1 O
H2A 1.073 0.3332 0.7433 0.153 Uiso calc R 1 H
O3 0.5776(7) 0.4510(6) 0.0915(3) 0.0980(13) Uani d . 1 O
O4 0.2448(7) 0.5583(5) 0.1644(3) 0.0976(14) Uani d . 1 O
O5 0.0694(7) 0.1863(5) 0.4181(3) 0.0973(14) Uani d . 1 O
O6 0.2530(6) 0.2032(5) 0.2363(2) 0.0811(11) Uani d . 1 O
C1 0.4463(7) 0.4564(5) 0.2972(3) 0.0459(10) Uani d . 1 C
C2 0.3433(6) 0.3484(5) 0.3751(3) 0.0440(9) Uani d . 1 C
C3 0.3552(8) 0.3275(6) 0.4995(3) 0.0538(11) Uani d . 1 C
H3A 0.3922 0.2028 0.5194 0.065 Uiso calc R 1 H
H3B 0.219 0.3712 0.5496 0.065 Uiso calc R 1 H
C4 0.5098(6) 0.4231(5) 0.5236(3) 0.0444(10) Uani d . 1 C
C4A 0.6207(6) 0.5240(5) 0.4458(3) 0.0458(10) Uani d . 1 C
C5 0.7766(7) 0.6214(5) 0.4672(4) 0.0560(11) Uani d . 1 C
H5A 0.9122 0.5794 0.416 0.067 Uiso calc R 1 H
H5B 0.7861 0.5978 0.5472 0.067 Uiso calc R 1 H
C6 0.7138(9) 0.8202(5) 0.4451(4) 0.0678(13) Uani d . 1 C
H6A 0.5865 0.8648 0.5026 0.081 Uiso calc R 1 H
H6B 0.8215 0.8795 0.4534 0.081 Uiso calc R 1 H
C7 0.6812(9) 0.8604(6) 0.3229(4) 0.0715(14) Uani d . 1 C
H7A 0.6328 0.9862 0.3124 0.086 Uiso calc R 1 H
H7B 0.8124 0.8278 0.2654 0.086 Uiso calc R 1 H
C8 0.5235(9) 0.7597(5) 0.3040(4) 0.0630(12) Uani d . 1 C
H8A 0.5089 0.7844 0.225 0.076 Uiso calc R 1 H
H8B 0.3894 0.7994 0.3574 0.076 Uiso calc R 1 H
C8A 0.5916(7) 0.5582(5) 0.3240(3) 0.0483(10) Uani d . 1 C
H8AA 0.7278 0.5229 0.2695 0.058 Uiso calc R 1 H
C9 0.4335(9) 0.4838(6) 0.1728(4) 0.0621(12) Uani d . 1 C
C10 0.2133(14) 0.5824(10) 0.0476(5) 0.145(3) Uani d . 1 C
H10A 0.0716 0.6366 0.0518 0.174 Uiso calc PR 0.5 H
H10B 0.2435 0.4697 0.0131 0.174 Uiso calc PR 0.5 H
H10C 0.3041 0.6569 0.0006 0.174 Uiso calc PR 0.5 H
H10D 0.3412 0.5389 -0.0081 0.174 Uiso calc PR 0.5 H
H10E 0.1693 0.7057 0.0306 0.174 Uiso calc PR 0.5 H
H10F 0.1087 0.5186 0.0431 0.174 Uiso calc PR 0.5 H
C11 0.2037(7) 0.2408(5) 0.3482(3) 0.0523(11) Uani d . 1 C
C12 0.1129(10) 0.1126(8) 0.2022(5) 0.0949(19) Uani d . 1 C
H12A 0.1621 0.0913 0.1204 0.142 Uiso calc R 1 H
H12B -0.0235 0.1843 0.2179 0.142 Uiso calc R 1 H
H12C 0.1074 0.002 0.2459 0.142 Uiso calc R 1 H
C1' 0.7175(7) 0.1201(5) 0.7886(3) 0.0504(10) Uani d . 1 C
C2' 0.8408(8) 0.2386(8) 0.8247(4) 0.0771(15) Uani d . 1 C
H2'A 0.7436 0.3384 0.8655 0.092 Uiso calc R 1 H
C3' 0.9446(10) 0.1242(14) 0.9109(5) 0.135(3) Uani d . 1 C
H3'A 0.9016 0.1757 0.9869 0.162 Uiso calc R 1 H
H3'B 1.0948 0.1067 0.8832 0.162 Uiso calc R 1 H
C4' 0.8661(14) -0.0492(11) 0.9156(5) 0.121(3) Uani d . 1 C
H4'A 0.9509 -0.1512 0.9459 0.146 Uiso calc R 1 H
C5' 0.6389(11) -0.0140(8) 0.9851(4) 0.097(2) Uani d . 1 C
H5'A 0.6207 0.0459 1.0561 0.116 Uiso calc R 1 H
H5'B 0.584 -0.1225 1.0046 0.116 Uiso calc R 1 H
C6' 0.5353(8) 0.1068(7) 0.8971(4) 0.0671(13) Uani d . 1 C
H6'A 0.4303 0.0545 0.8788 0.081 Uiso calc R 1 H
H6'B 0.4718 0.2223 0.9281 0.081 Uiso calc R 1 H
C7' 0.8522(12) -0.0692(8) 0.7904(4) 0.105(2) Uani d . 1 C
C8' 1.0677(15) -0.0880(13) 0.6994(6) 0.193(6) Uani d . 1 C
H8'1 1.1375 0.0037 0.7087 0.232 Uiso calc PR 0.5 H
H8'2 1.0483 -0.0781 0.622 0.232 Uiso calc PR 0.5 H
H8'3 1.1501 -0.2011 0.7113 0.232 Uiso calc PR 0.5 H
H8'4 1.0864 -0.1874 0.6526 0.232 Uiso calc PR 0.5 H
H8'5 1.1756 -0.1055 0.7394 0.232 Uiso calc PR 0.5 H
H8'6 1.0738 0.0174 0.65 0.232 Uiso calc PR 0.5 H
C9' 0.738(2) -0.2134(8) 0.7772(7) 0.196(6) Uani d . 1 C
H9'1 0.7377 -0.2164 0.697 0.235 Uiso calc PR 0.5 H
H9'2 0.5981 -0.1892 0.8246 0.235 Uiso calc PR 0.5 H
H9'3 0.8078 -0.3255 0.8017 0.235 Uiso calc PR 0.5 H
H9'4 0.6914 -0.271 0.8519 0.235 Uiso calc PR 0.5 H
H9'5 0.831 -0.2982 0.7243 0.235 Uiso calc PR 0.5 H
H9'6 0.6213 -0.1619 0.7472 0.235 Uiso calc PR 0.5 H
C10' 0.6603(7) 0.1771(5) 0.6741(3) 0.0489(10) Uani d . 1 C
H10G 0.5703 0.1022 0.6617 0.059 Uiso calc R 1 H
H10H 0.7854 0.1615 0.6104 0.059 Uiso calc R 1 H

loop_
_atom_site_aniso_label
_atom_site_aniso_U_11
_atom_site_aniso_U_22
_atom_site_aniso_U_33
_atom_site_aniso_U_12
_atom_site_aniso_U_13
_atom_site_aniso_U_23
S 0.0594(7) 0.0463(5) 0.0439(5) -0.0154(5) -0.0243(5) 0.0063(4)
O1 0.055(2) 0.079(2) 0.0512(15) -0.0098(17) -0.0148(15) 0.0009(13)
O2 0.104(3) 0.257(6) 0.0535(19) -0.115(4) -0.020(2) 0.017(3)
O3 0.104(3) 0.149(4) 0.0428(18) -0.044(3) -0.002(2) -0.0163(19)
O4 0.119(4) 0.109(3) 0.060(2) 0.023(3) -0.052(2) 0.0072(18)
O5 0.112(3) 0.140(3) 0.0547(19) -0.084(3) 0.000(2) -0.0114(19)
O6 0.095(3) 0.125(3) 0.0466(17) -0.062(2) -0.0293(18) 0.0048(17)
C1 0.051(3) 0.046(2) 0.0394(19) -0.004(2) -0.0140(19) 0.0032(16)
C2 0.049(2) 0.045(2) 0.0384(19) -0.0080(19) -0.0130(18) 0.0020(16)
C3 0.069(3) 0.059(2) 0.045(2) -0.029(2) -0.027(2) 0.0125(18)
C4 0.056(3) 0.042(2) 0.0402(19) -0.010(2) -0.022(2) 0.0081(16)
C4A 0.048(3) 0.0403(19) 0.051(2) -0.0094(19) -0.019(2) 0.0086(17)
C5 0.059(3) 0.053(2) 0.064(3) -0.021(2) -0.026(2) 0.0117(19)
C6 0.086(4) 0.054(2) 0.071(3) -0.032(3) -0.022(3) 0.007(2)
C7 0.097(4) 0.051(2) 0.072(3) -0.031(3) -0.025(3) 0.017(2)
C8 0.083(3) 0.049(2) 0.060(3) -0.016(2) -0.028(3) 0.0189(19)
C8A 0.052(3) 0.044(2) 0.045(2) -0.0089(19) -0.010(2) 0.0091(16)
C9 0.084(4) 0.057(2) 0.044(2) -0.019(3) -0.014(3) 0.0074(19)
C10 0.206(10) 0.152(6) 0.090(5) 0.013(6) -0.104(6) 0.022(4)
C11 0.060(3) 0.060(2) 0.043(2) -0.017(2) -0.021(2) 0.0068(18)
C12 0.107(5) 0.134(5) 0.074(3) -0.061(4) -0.048(3) 0.000(3)
C1' 0.054(3) 0.059(2) 0.040(2) -0.009(2) -0.019(2) 0.0092(17)
C2' 0.065(3) 0.141(5) 0.038(2) -0.047(3) -0.019(2) 0.008(2)
C3' 0.064(4) 0.284(11) 0.062(4) -0.032(6) -0.037(3) 0.023(5)
C4' 0.121(6) 0.154(6) 0.063(3) 0.047(5) -0.044(4) 0.027(4)
C5' 0.140(6) 0.104(4) 0.055(3) -0.038(5) -0.040(4) 0.033(3)
C6' 0.063(3) 0.090(3) 0.052(2) -0.029(3) -0.018(2) 0.019(2)
C7' 0.144(6) 0.085(4) 0.063(3) 0.038(4) -0.038(4) 0.008(3)
C8' 0.177(10) 0.225(9) 0.086(5) 0.140(8) -0.015(5) 0.010(5)
C9' 0.415(19) 0.050(3) 0.125(6) -0.001(6) -0.111(8) 0.012(3)
C10' 0.063(3) 0.044(2) 0.043(2) -0.009(2) -0.022(2) 0.0014(16)

loop_
_atom_type_symbol
_atom_type_description
_atom_type_scat_dispersion_real
_atom_type_scat_dispersion_imag
_atom_type_scat_source
C C 0.0033 0.0016 'International Tables Vol C Tables 4.2.6.8 and 6.1.1.4'
H H 0 0 'International Tables Vol C Tables 4.2.6.8 and 6.1.1.4'
O O 0.0106 0.006 'International Tables Vol C Tables 4.2.6.8 and 6.1.1.4'
S S 0.1246 0.1234 'International Tables Vol C Tables 4.2.6.8 and 6.1.1.4'

loop_
_geom_angle_atom_site_label_1
_geom_angle_atom_site_label_2
_geom_angle_atom_site_label_3
_geom_angle
O1 S C4 106.58(18)
O1 S C10' 107.13(18)
C4 S C10' 97.93(16)
C2' O2 H2A 109.5
C9 O4 C10 116.6(5)
C11 O6 C12 115.9(4)
C2 C1 C8A 123.4(3)
C2 C1 C9 123.7(4)
C8A C1 C9 112.9(3)
C1 C2 C11 124.0(3)
C1 C2 C3 122.4(4)
C11 C2 C3 113.7(3)
C2 C3 C4 113.4(3)
C2 C3 H3A 108.9
C4 C3 H3A 108.9
C2 C3 H3B 108.9
C4 C3 H3B 108.9
H3A C3 H3B 107.7
C4A C4 C3 124.8(3)
C4A C4 S 119.3(3)
C3 C4 S 115.8(3)
C4 C4A C5 126.0(4)
C4 C4A C8A 121.1(4)
C5 C4A C8A 112.8(3)
C4A C5 C6 110.9(4)
C4A C5 H5A 109.5
C6 C5 H5A 109.5
C4A C5 H5B 109.5
C6 C5 H5B 109.5
H5A C5 H5B 108.1
C7 C6 C5 110.7(3)
C7 C6 H6A 109.5
C5 C6 H6A 109.5
C7 C6 H6B 109.5
C5 C6 H6B 109.5
H6A C6 H6B 108.1
C8 C7 C6 111.0(4)
C8 C7 H7A 109.4
C6 C7 H7A 109.4
C8 C7 H7B 109.4
C6 C7 H7B 109.4
H7A C7 H7B 108
C7 C8 C8A 111.1(4)
C7 C8 H8A 109.4
C8A C8 H8A 109.4
C7 C8 H8B 109.4
C8A C8 H8B 109.4
H8A C8 H8B 108
C1 C8A C4A 114.5(3)
C1 C8A C8 111.8(4)
C4A C8A C8 108.4(3)
C1 C8A H8AA 107.3
C4A C8A H8AA 107.3
C8 C8A H8AA 107.3
O3 C9 O4 123.7(4)
O3 C9 C1 123.9(5)
O4 C9 C1 112.3(4)
O4 C10 H10A 109.5
O4 C10 H10B 109.5
H10A C10 H10B 109.5
O4 C10 H10C 109.5
H10A C10 H10C 109.5
H10B C10 H10C 109.5
O4 C10 H10D 109.5
H10A C10 H10D 141.1
H10B C10 H10D 56.3
H10C C10 H10D 56.3
O4 C10 H10E 109.5
H10A C10 H10E 56.3
H10B C10 H10E 141.1
H10C C10 H10E 56.3
H10D C10 H10E 109.5
O4 C10 H10F 109.5
H10A C10 H10F 56.3
H10B C10 H10F 56.3
H10C C10 H10F 141.1
H10D C10 H10F 109.5
H10E C10 H10F 109.5
O5 C11 O6 122.1(4)
O5 C11 C2 124.7(4)
O6 C11 C2 113.1(4)
O6 C12 H12A 109.5
O6 C12 H12B 109.5
H12A C12 H12B 109.5
O6 C12 H12C 109.5
H12A C12 H12C 109.5
H12B C12 H12C 109.5
C2' C1' C10' 114.6(3)
C2' C1' C6' 104.0(3)
C10' C1' C6' 116.3(4)
C2' C1' C7' 104.4(5)
C10' C1' C7' 114.5(3)
C6' C1' C7' 101.4(4)
O2 C2' C3' 115.8(5)
O2 C2' C1' 110.2(4)
C3' C2' C1' 104.4(5)
O2 C2' H2'A 108.8
C3' C2' H2'A 108.8
C1' C2' H2'A 108.8
C2' C3' C4' 102.3(5)
C2' C3' H3'A 111.3
C4' C3' H3'A 111.3
C2' C3' H3'B 111.3
C4' C3' H3'B 111.3
H3'A C3' H3'B 109.2
C5' C4' C3' 106.1(6)
C5' C4' C7' 103.1(6)
C3' C4' C7' 105.2(5)
C5' C4' H4'A 113.8
C3' C4' H4'A 113.8
C7' C4' H4'A 113.8
C4' C5' C6' 101.5(4)
C4' C5' H5'A 111.5
C6' C5' H5'A 111.5
C4' C5' H5'B 111.5
C6' C5' H5'B 111.5
H5'A C5' H5'B 109.3
C1' C6' C5' 103.7(4)
C1' C6' H6'A 111
C5' C6' H6'A 111
C1' C6' H6'B 111
C5' C6' H6'B 111
H6'A C6' H6'B 109
C9' C7' C4' 115.3(6)
C9' C7' C8' 110.4(7)
C4' C7' C8' 112.7(7)
C9' C7' C1' 112.7(6)
C4' C7' C1' 91.3(4)
C8' C7' C1' 113.2(5)
C7' C8' H8'1 109.5
C7' C8' H8'2 109.5
H8'1 C8' H8'2 109.5
C7' C8' H8'3 109.5
H8'1 C8' H8'3 109.5
H8'2 C8' H8'3 109.5
C7' C8' H8'4 109.5
H8'1 C8' H8'4 141.1
H8'2 C8' H8'4 56.3
H8'3 C8' H8'4 56.3
C7' C8' H8'5 109.5
H8'1 C8' H8'5 56.3
H8'2 C8' H8'5 141.1
H8'3 C8' H8'5 56.3
H8'4 C8' H8'5 109.5
C7' C8' H8'6 109.5
H8'1 C8' H8'6 56.3
H8'2 C8' H8'6 56.3
H8'3 C8' H8'6 141.1
H8'4 C8' H8'6 109.5
H8'5 C8' H8'6 109.5
C7' C9' H9'1 109.5
C7' C9' H9'2 109.5
H9'1 C9' H9'2 109.5
C7' C9' H9'3 109.5
H9'1 C9' H9'3 109.5
H9'2 C9' H9'3 109.5
C7' C9' H9'4 109.5
H9'1 C9' H9'4 141.1
H9'2 C9' H9'4 56.3
H9'3 C9' H9'4 56.3
C7' C9' H9'5 109.5
H9'1 C9' H9'5 56.3
H9'2 C9' H9'5 141.1
H9'3 C9' H9'5 56.3
H9'4 C9' H9'5 109.5
C7' C9' H9'6 109.5
H9'1 C9' H9'6 56.3
H9'2 C9' H9'6 56.3
H9'3 C9' H9'6 141.1
H9'4 C9' H9'6 109.5
H9'5 C9' H9'6 109.5
C1' C10' S 112.1(3)
C1' C10' H10G 109.2
S C10' H10G 109.2
C1' C10' H10H 109.2
S C10' H10H 109.2
H10G C10' H10H 107.9

loop_
_geom_bond_atom_site_label_1
_geom_bond_atom_site_label_2
_geom_bond_distance
S O1 1.501(3)
S C4 1.804(3)
S C10' 1.812(4)
O2 C2' 1.423(5)
O2 H2A 0.82
O3 C9 1.182(6)
O4 C9 1.323(6)
O4 C10 1.453(6)
O5 C11 1.176(5)
O6 C11 1.329(5)
O6 C12 1.449(6)
C1 C2 1.337(5)
C1 C8A 1.495(6)
C1 C9 1.500(5)
C2 C11 1.495(6)
C2 C3 1.498(5)
C3 C4 1.502(6)
C3 H3A 0.97
C3 H3B 0.97
C4 C4A 1.326(5)
C4A C5 1.505(6)
C4A C8A 1.509(5)
C5 C6 1.528(6)
C5 H5A 0.97
C5 H5B 0.97
C6 C7 1.525(6)
C6 H6A 0.97
C6 H6B 0.97
C7 C8 1.521(7)
C7 H7A 0.97
C7 H7B 0.97
C8 C8A 1.549(5)
C8 H8A 0.97
C8 H8B 0.97
C8A H8AA 0.98
C10 H10A 0.96
C10 H10B 0.96
C10 H10C 0.96
C10 H10D 0.96
C10 H10E 0.96
C10 H10F 0.96
C12 H12A 0.96
C12 H12B 0.96
C12 H12C 0.96
C1' C2' 1.520(6)
C1' C10' 1.520(5)
C1' C6' 1.542(6)
C1' C7' 1.564(6)
C2' C3' 1.519(8)
C2' H2'A 0.98
C3' C4' 1.533(12)
C3' H3'A 0.97
C3' H3'B 0.97
C4' C5' 1.526(10)
C4' C7' 1.544(8)
C4' H4'A 0.98
C5' C6' 1.554(7)
C5' H5'A 0.97
C5' H5'B 0.97
C6' H6'A 0.97
C6' H6'B 0.97
C7' C9' 1.523(11)
C7' C8' 1.558(10)
C8' H8'1 0.96
C8' H8'2 0.96
C8' H8'3 0.96
C8' H8'4 0.96
C8' H8'5 0.96
C8' H8'6 0.96
C9' H9'1 0.96
C9' H9'2 0.96
C9' H9'3 0.96
C9' H9'4 0.96
C9' H9'5 0.96
C9' H9'6 0.96
C10' H10G 0.97
C10' H10H 0.97

loop_
_geom_hbond_atom_site_label_D
_geom_hbond_atom_site_label_H
_geom_hbond_atom_site_label_A
_geom_hbond_site_symmetry_A
_geom_hbond_distance_DH
_geom_hbond_distance_HA
_geom_hbond_distance_DA
_geom_hbond_angle_DHA
C5 H5B S . 0.97 2.59 3.117(4) 114
O2 H2A O1 1_655 0.82 1.88 2.683(5) 166
C10' H10H O5 1_655 0.97 2.59 3.534(6) 166
C3 H3B O2 1_455 0.97 2.36 3.191(6) 143
C10 H10D O3 . 0.96 2.21 2.652(9) 107
C8' H8'1 O2 . 0.96 2.37 3.010(10) 123
C8' H8'6 O2 . 0.96 2.37 3.010(10) 123

loop_
_geom_torsion_atom_site_label_1
_geom_torsion_atom_site_label_2
_geom_torsion_atom_site_label_3
_geom_torsion_atom_site_label_4
_geom_torsion
C8A C1 C2 C11 -177.7(4)
C9 C1 C2 C11 0.4(7)
C8A C1 C2 C3 3.6(6)
C9 C1 C2 C3 -178.4(4)
C1 C2 C3 C4 -6.2(6)
C11 C2 C3 C4 174.9(3)
C2 C3 C4 C4A 3.0(6)
C2 C3 C4 S 179.2(3)
O1 S C4 C4A 138.0(3)
C10' S C4 C4A -111.4(3)
O1 S C4 C3 -38.5(3)
C10' S C4 C3 72.1(3)
C3 C4 C4A C5 180.0(4)
S C4 C4A C5 3.8(6)
C3 C4 C4A C8A 2.9(6)
S C4 C4A C8A -173.3(3)
C4 C4A C5 C6 -119.9(4)
C8A C4A C5 C6 57.3(5)
C4A C5 C6 C7 -54.7(5)
C5 C6 C7 C8 55.4(6)
C6 C7 C8 C8A -57.2(5)
C2 C1 C8A C4A 2.4(5)
C9 C1 C8A C4A -175.8(4)
C2 C1 C8A C8 -121.3(4)
C9 C1 C8A C8 60.5(5)
C4 C4A C8A C1 -5.6(5)
C5 C4A C8A C1 176.9(3)
C4 C4A C8A C8 119.9(4)
C5 C4A C8A C8 -57.6(5)
C7 C8 C8A C1 -175.8(4)
C7 C8 C8A C4A 57.1(5)
C10 O4 C9 O3 6.6(8)
C10 O4 C9 C1 -177.0(5)
C2 C1 C9 O3 -119.1(6)
C8A C1 C9 O3 59.1(6)
C2 C1 C9 O4 64.5(5)
C8A C1 C9 O4 -117.3(4)
C12 O6 C11 O5 8.6(7)
C12 O6 C11 C2 -174.7(4)
C1 C2 C11 O5 -157.2(5)
C3 C2 C11 O5 21.7(7)
C1 C2 C11 O6 26.2(6)
C3 C2 C11 O6 -154.9(4)
C10' C1' C2' O2 -34.8(6)
C6' C1' C2' O2 -162.9(4)
C7' C1' C2' O2 91.1(5)
C10' C1' C2' C3' -159.8(4)
C6' C1' C2' C3' 72.1(5)
C7' C1' C2' C3' -33.8(5)
O2 C2' C3' C4' -121.9(6)
C1' C2' C3' C4' -0.5(6)
C2' C3' C4' C5' -73.5(5)
C2' C3' C4' C7' 35.4(7)
C3' C4' C5' C6' 71.8(5)
C7' C4' C5' C6' -38.5(7)
C2' C1' C6' C5' -72.7(5)
C10' C1' C6' C5' 160.3(4)
C7' C1' C6' C5' 35.5(5)
C4' C5' C6' C1' 1.3(6)
C5' C4' C7' C9' -57.7(8)
C3' C4' C7' C9' -168.7(7)
C5' C4' C7' C8' 174.3(6)
C3' C4' C7' C8' 63.3(8)
C5' C4' C7' C1' 58.3(6)
C3' C4' C7' C1' -52.7(6)
C2' C1' C7' C9' 170.0(5)
C10' C1' C7' C9' -63.9(6)
C6' C1' C7' C9' 62.1(5)
C2' C1' C7' C4' 51.8(6)
C10' C1' C7' C4' 177.9(5)
C6' C1' C7' C4' -56.1(6)
C2' C1' C7' C8' -63.7(6)
C10' C1' C7' C8' 62.3(7)
C6' C1' C7' C8' -171.6(6)
C2' C1' C10' S -53.0(5)
C6' C1' C10' S 68.6(4)
C7' C1' C10' S -173.6(4)
O1 S C10' C1' -74.2(3)
C4 S C10' C1' 175.7(3)
